data_4035913
loop_
_publ_author_name
'An, Hejun'
'Mai, Shaoyu'
'Xuan, Qingqing'
'Zhou, Yao'
'Song, Qiuling'

_publ_section_title
;
 Gold-Catalyzed Radical-Involved Intramolecular Cyclization of Internal
 N-Propargylamides for the Construction of 5-Oxazole Ketones.
;
_journal_issue 1
_journal_name_full 'The Journal of organic chemistry'
_journal_page_first 401
_journal_page_last 408
_journal_paper_doi 10.1021/acs.joc.8b02334
_journal_volume 84
_journal_year 2019
_chemical_formula_moiety 'C16 H10 Cl N O2'
_chemical_formula_sum 'C16 H10 Cl N O2'
_chemical_formula_weight 282.30
_space_group_crystal_system orthorhombic
_space_group_IT_number 61
_space_group_name_Hall '-P 2ac 2ab'
_space_group_name_H-M_alt 'P b c a'
_symmetry_Int_Tables_number 61
_atom_sites_solution_primary dual
_audit_creation_date 2018-05-09
_audit_creation_method
;
Olex2 1.2
(compiled 2017.03.28 svn.r3405 for OlexSys, GUI svn.r5335)
;
_cell_angle_alpha 90
_cell_angle_beta 90
_cell_angle_gamma 90
_cell_formula_units_Z 8
_cell_length_a 7.4505(6)
_cell_length_b 11.2690(9)
_cell_length_c 31.662(2)
_cell_measurement_reflns_used 1127
_cell_measurement_temperature 298
_cell_measurement_theta_max 23.6300
_cell_measurement_theta_min 3.8010
_cell_volume 2658.3(3)
_computing_cell_refinement 'CrysAlisPro 1.171.38.41 (Rigaku OD, 2015)'
_computing_data_collection 'CrysAlisPro 1.171.38.41 (Rigaku OD, 2015)'
_computing_data_reduction 'CrysAlisPro 1.171.38.41 (Rigaku OD, 2015)'
_computing_molecular_graphics 'Olex2 (Dolomanov et al., 2009)'
_computing_publication_material 'Olex2 (Dolomanov et al., 2009)'
_computing_structure_refinement 'olex2.refine (Bourhis et al., 2015)'
_computing_structure_solution 'ShelXT (Sheldrick, 2015)'
_diffrn_ambient_temperature 298
_diffrn_detector 'CCD plate'
_diffrn_detector_area_resol_mean 16.1213
_diffrn_detector_type Eos
_diffrn_measured_fraction_theta_full 0.9979
_diffrn_measured_fraction_theta_max 0.9979
_diffrn_measurement_details
;
List of Runs (angles in degrees, time in seconds):

  # Type    Start    End  Width  t~exp~   \w     \q     \k     \f   Frames
--------------------------------------------------------------------------
  1  \w    -39.00  25.20   0.30    1.00    --   15.65 -19.00   0.00  214
  2  \w      5.00  48.20   0.30    1.00    --  -16.28  57.00 150.00  144
  3  \w    -20.00  11.20   0.30    1.00    --  -16.28 -99.00 120.00  104
;
_diffrn_measurement_device 'four-circle diffractometer'
_diffrn_measurement_device_type 'Xcalibur, Eos, Gemini'
_diffrn_measurement_method '\w scans'
_diffrn_orient_matrix_type 'CrysAlisPro convention (1999,Acta A55,543-557)'
_diffrn_orient_matrix_UB_11 0.0205745000
_diffrn_orient_matrix_UB_12 -0.0586437000
_diffrn_orient_matrix_UB_13 -0.0065514000
_diffrn_orient_matrix_UB_21 0.0215005000
_diffrn_orient_matrix_UB_22 0.0213462000
_diffrn_orient_matrix_UB_23 -0.0204585000
_diffrn_orient_matrix_UB_31 0.0904128000
_diffrn_orient_matrix_UB_32 0.0082367000
_diffrn_orient_matrix_UB_33 0.0063621000
_diffrn_radiation_monochromator graphite
_diffrn_radiation_probe x-ray
_diffrn_radiation_type 'Mo K\a'
_diffrn_radiation_wavelength 0.71073
_diffrn_reflns_av_R_equivalents 0.0328
_diffrn_reflns_av_unetI/netI 0.0508
_diffrn_reflns_limit_h_max 9
_diffrn_reflns_limit_h_min -10
_diffrn_reflns_limit_k_max 14
_diffrn_reflns_limit_k_min -13
_diffrn_reflns_limit_l_max 27
_diffrn_reflns_limit_l_min -43
_diffrn_reflns_number 7098
_diffrn_reflns_theta_full 24.9937
_diffrn_reflns_theta_max 24.99
_diffrn_reflns_theta_min 3.34
_diffrn_source 'fine-focus sealed X-ray tube'
_diffrn_source_type 'Enhance (Mo) X-ray Source'
_exptl_absorpt_coefficient_mu 0.287
_exptl_absorpt_correction_T_max 1.00000
_exptl_absorpt_correction_T_min 0.59988
_exptl_absorpt_correction_type multi-scan
_exptl_absorpt_process_details
;
CrysAlisPro 1.171.38.41 (Rigaku Oxford Diffraction, 2015)
Empirical absorption correction using spherical harmonics,
 implemented in SCALE3 ABSPACK scaling algorithm.
;
_exptl_crystal_density_diffrn 1.4177
_exptl_crystal_description block
_exptl_crystal_F_000 1169.7173
_refine_diff_density_max 0.3543
_refine_diff_density_min -0.5740
_refine_diff_density_rms 0.1492
_refine_ls_d_res_high 0.8411
_refine_ls_d_res_low 6.0986
_refine_ls_goodness_of_fit_ref 0.9801
_refine_ls_hydrogen_treatment constr
_refine_ls_matrix_type full
_refine_ls_number_constraints 20
_refine_ls_number_parameters 181
_refine_ls_number_reflns 2329
_refine_ls_number_restraints 0
_refine_ls_restrained_S_all 0.9801
_refine_ls_R_factor_all 0.0846
_refine_ls_R_factor_gt 0.0586
_refine_ls_shift/su_max 0.0000
_refine_ls_shift/su_mean 0.0000
_refine_ls_structure_factor_coef Fsqd
_refine_ls_weighting_details 'w=1/[\s^2^(Fo^2^)+(0.1P)^2^] where P=(Fo^2^+2Fc^2^)/3'
_refine_ls_weighting_scheme calc
_refine_ls_wR_factor_gt 0.1342
_refine_ls_wR_factor_ref 0.1690
_reflns_Friedel_coverage 0.0
_reflns_limit_h_max 8
_reflns_limit_h_min 0
_reflns_limit_k_max 13
_reflns_limit_k_min 0
_reflns_limit_l_max 37
_reflns_limit_l_min 0
_reflns_number_gt 1583
_reflns_number_total 2329
_reflns_threshold_expression I>=2u(I)
_cod_data_source_file jo8b02334_si_002.cif
_cod_data_source_block exp_5353
_cod_depositor_comments
;

2020-08-18
Z value and formula fixed to values more according to usual
chemical conventions.                 miguel
;
_cod_original_formula_sum 'C10.667 H6.667 Cl0.667 N0.667 O1.333'
_cod_original_formula_weight 189.14
_cod_original_formula_moiety '0.67(C16 H10 Cl N O2)'
_cod_original_formula_units_Z 12
_cod_original_cell_volume 2658.3(4)
_cod_database_code 4035913
_reflns_odcompleteness_completeness 99.37
_reflns_odcompleteness_iscentric 1
_reflns_odcompleteness_theta 26.32
_olex2_refinement_description
;
1. Fixed Uiso
 At 1.2 times of:
  All C(H) groups
2.a Aromatic/amide H refined with riding coordinates:
 C00J(H00J), C00E(H00E), C00D(H00D), C00H(H00H), C00B(H00B), C00I(H00I),
 C00G(H00G), C00A(H00A), C005(H005), C00F(H00F)
;
_olex2_date_sample_data_collection 2018-04-23
_olex2_submission_special_instructions 'No special instructions were received'
_oxdiff_exptl_absorpt_empirical_details
;
Empirical correction (ABSPACK) includes:
- Absorption correction using spherical harmonics
- Frame scaling
;
_oxdiff_exptl_absorpt_empirical_full_max 1.351
_oxdiff_exptl_absorpt_empirical_full_min 0.527

loop_
_space_group_symop_id
_space_group_symop_operation_xyz
1 x,y,z
2 x+1/2,-y+1/2,-z
3 -x,y+1/2,-z+1/2
4 -x+1/2,-y,z+1/2
5 -x,-y,-z
6 -x-1/2,y-1/2,z
7 x,-y-1/2,z-1/2
8 x-1/2,y,-z-1/2

loop_
_atom_site_label
_atom_site_type_symbol
_atom_site_fract_x
_atom_site_fract_y
_atom_site_fract_z
_atom_site_U_iso_or_equiv
_atom_site_adp_type
_atom_site_occupancy
_atom_site_refinement_flags_posn
Cl00 Cl 0.35588(11) 0.65859(9) 0.10685(3) 0.0871(4) Uani 1.000000 .
O002 O 0.3594(2) 0.66053(14) 0.31823(6) 0.0518(5) Uani 1.000000 .
O003 O 0.3836(3) 0.80332(17) 0.38623(7) 0.0795(7) Uani 1.000000 .
N004 N 0.4138(3) 0.4672(2) 0.31099(7) 0.0610(6) Uani 1.000000 .
C005 C 0.2556(3) 0.5528(2) 0.44862(8) 0.0544(7) Uani 1.000000 .
C006 C 0.3558(3) 0.6520(2) 0.43712(9) 0.0487(7) Uani 1.000000 .
C007 C 0.3726(3) 0.6127(2) 0.35797(9) 0.0513(7) Uani 1.000000 .
C008 C 0.3768(3) 0.5908(2) 0.24658(8) 0.0487(7) Uani 1.000000 .
C009 C 0.3848(3) 0.5679(2) 0.29173(8) 0.0497(7) Uani 1.000000 .
C00A C 0.2421(3) 0.5216(2) 0.49081(9) 0.0615(7) Uani 1.000000 .
C00B C 0.4425(4) 0.7169(2) 0.46828(9) 0.0570(7) Uani 1.000000 .
C00C C 0.3699(3) 0.6964(2) 0.39328(8) 0.0548(7) Uani 1.000000 .
C00D C 0.4334(4) 0.5037(2) 0.21824(9) 0.0563(7) Uani 1.000000 .
C00E C 0.3151(4) 0.6984(2) 0.23104(8) 0.0562(7) Uani 1.000000 .
C00F C 0.4058(3) 0.4956(2) 0.35300(9) 0.0575(7) Uani 1.000000 .
C00G C 0.3288(4) 0.5866(3) 0.52164(9) 0.0616(7) Uani 1.000000 .
C00H C 0.4281(4) 0.5240(3) 0.17539(9) 0.0601(7) Uani 1.000000 .
C00I C 0.4296(4) 0.6839(3) 0.51007(9) 0.0632(8) Uani 1.000000 .
C00J C 0.3090(4) 0.7190(2) 0.18824(9) 0.0619(7) Uani 1.000000 .
C00K C 0.3649(3) 0.6322(2) 0.16092(9) 0.0573(7) Uani 1.000000 .
H00J H 0.2673(4) 0.7912(2) 0.17793(9) 0.0743(9) Uiso 1.000000 R
H00E H 0.2775(4) 0.7570(2) 0.24971(8) 0.0675(8) Uiso 1.000000 R
H00D H 0.4751(4) 0.4313(2) 0.22839(9) 0.0676(8) Uiso 1.000000 R
H00H H 0.4663(4) 0.4661(3) 0.15649(9) 0.0721(9) Uiso 1.000000 R
H00B H 0.5098(4) 0.7833(2) 0.46090(9) 0.0683(8) Uiso 1.000000 R
H00I H 0.4895(4) 0.7275(3) 0.53064(9) 0.0759(9) Uiso 1.000000 R
H00G H 0.3193(4) 0.5650(3) 0.54990(9) 0.0739(9) Uiso 1.000000 R
H00A H 0.1737(3) 0.4560(2) 0.49848(9) 0.0738(9) Uiso 1.000000 R
H005 H 0.1981(3) 0.5077(2) 0.42808(8) 0.0653(8) Uiso 1.000000 R
H00F H 0.4212(3) 0.4419(2) 0.37501(9) 0.0690(9) Uiso 1.000000 R

loop_
_atom_site_aniso_label
_atom_site_aniso_U_11
_atom_site_aniso_U_22
_atom_site_aniso_U_33
_atom_site_aniso_U_12
_atom_site_aniso_U_13
_atom_site_aniso_U_23
Cl00 0.0912(7) 0.1137(8) 0.0566(6) 0.0042(5) 0.0116(4) 0.0066(4)
O002 0.0601(11) 0.0421(10) 0.0533(12) 0.0017(8) -0.0034(8) -0.0011(8)
O003 0.123(2) 0.0419(11) 0.0738(15) -0.0011(10) -0.0015(11) 0.0027(10)
N004 0.0745(15) 0.0465(13) 0.0620(16) 0.0073(11) 0.0030(12) -0.0023(11)
C005 0.0537(15) 0.0472(14) 0.0623(17) -0.0006(12) -0.0030(13) -0.0042(12)
C006 0.0489(13) 0.0406(13) 0.0565(17) 0.0027(11) -0.0014(12) -0.0056(12)
C007 0.0543(14) 0.0454(14) 0.0541(16) 0.0009(11) -0.0006(12) 0.0013(12)
C008 0.0434(14) 0.0473(14) 0.0555(17) -0.0060(11) 0.0009(12) -0.0051(12)
C009 0.0467(14) 0.0427(14) 0.0596(18) -0.0031(11) -0.0010(11) -0.0058(12)
C00A 0.0556(16) 0.0496(15) 0.0792(19) 0.0028(12) 0.0084(15) 0.0059(14)
C00B 0.0564(15) 0.0516(15) 0.0628(18) -0.0004(13) 0.0034(14) -0.0105(13)
C00C 0.0603(17) 0.0446(15) 0.0594(18) -0.0008(12) -0.0037(13) -0.0009(13)
C00D 0.0543(15) 0.0448(14) 0.0698(19) -0.0009(12) 0.0028(14) -0.0035(13)
C00E 0.0590(16) 0.0482(15) 0.0614(18) 0.0040(12) 0.0031(14) -0.0056(13)
C00F 0.0666(16) 0.0478(15) 0.0580(18) 0.0056(12) 0.0014(13) 0.0042(12)
C00G 0.0655(16) 0.0620(17) 0.0572(18) 0.0139(14) 0.0078(14) -0.0025(14)
C00H 0.0601(16) 0.0596(17) 0.0606(18) -0.0073(13) 0.0103(14) -0.0128(14)
C00I 0.0612(17) 0.0657(18) 0.0628(19) 0.0059(14) -0.0038(15) -0.0180(14)
C00J 0.0667(16) 0.0546(16) 0.0645(18) 0.0061(14) 0.0021(15) 0.0053(14)
C00K 0.0492(15) 0.0651(18) 0.0576(18) -0.0069(12) 0.0060(12) 0.0023(14)

loop_
_atom_type_symbol
_atom_type_scat_dispersion_real
_atom_type_scat_dispersion_imag
_atom_type_scat_Cromer_Mann_a1
_atom_type_scat_Cromer_Mann_a2
_atom_type_scat_Cromer_Mann_a3
_atom_type_scat_Cromer_Mann_a4
_atom_type_scat_Cromer_Mann_b1
_atom_type_scat_Cromer_Mann_b2
_atom_type_scat_Cromer_Mann_b3
_atom_type_scat_Cromer_Mann_b4
_atom_type_scat_Cromer_Mann_c
_atom_type_scat_source
_atom_type_scat_dispersion_source
H 0.00000 0.00000 0.49300 0.32291 0.14019 0.04081 10.51090 26.12570 3.14236 57.79970 0.0030380000826 'International Tables Volume C Table 6.1.1.4 (pp. 500-502)' 'Henke, Gullikson and Davis, At. Data and Nucl. Data Tables, 1993, 54, 2'
C 0.00347 0.00161 2.31000 1.02000 1.58860 0.86500 20.84390 10.20750 0.56870 51.65120 0.215599998832 'International Tables Volume C Table 6.1.1.4 (pp. 500-502)' 'Henke, Gullikson and Davis, At. Data and Nucl. Data Tables, 1993, 54, 2'
Cl 0.14873 0.16029 11.46040 7.19640 6.25560 1.64550 0.01040 1.16620 18.51940 47.77840 -9.55739974976 'International Tables Volume C Table 6.1.1.4 (pp. 500-502)' 'Henke, Gullikson and Davis, At. Data and Nucl. Data Tables, 1993, 54, 2'
O 0.01158 0.00611 3.04850 2.28680 1.54630 0.86700 13.27710 5.70110 0.32390 32.90890 0.250800013542 'International Tables Volume C Table 6.1.1.4 (pp. 500-502)' 'Henke, Gullikson and Davis, At. Data and Nucl. Data Tables, 1993, 54, 2'
N 0.00653 0.00323 12.21260 3.13220 2.01250 1.16630 0.00570 9.89330 28.99750 0.58260 -11.5290002823 'International Tables Volume C Table 6.1.1.4 (pp. 500-502)' 'Henke, Gullikson and Davis, At. Data and Nucl. Data Tables, 1993, 54, 2'

loop_
_geom_angle_atom_site_label_1
_geom_angle_atom_site_label_2
_geom_angle_atom_site_label_3
_geom_angle
C009 O002 C007 104.81(19)
C00F N004 C009 104.1(2)
C00A C005 C006 119.6(2)
H005 C005 C006 120.18(15)
H005 C005 C00A 120.18(16)
C00B C006 C005 119.1(2)
C00C C006 C005 123.7(2)
C00C C006 C00B 117.1(2)
C00C C007 O002 116.6(2)
C00F C007 O002 106.8(2)
C00F C007 C00C 136.1(3)
C00D C008 C009 119.7(2)
C00E C008 C009 121.2(2)
C00E C008 C00D 119.1(2)
N004 C009 O002 113.8(2)
C008 C009 O002 117.8(2)
C008 C009 N004 128.3(2)
C00G C00A C005 120.9(3)
H00A C00A C005 119.55(16)
H00A C00A C00G 119.55(16)
C00I C00B C006 120.5(3)
H00B C00B C006 119.76(16)
H00B C00B C00I 119.76(16)
C006 C00C O003 120.5(2)
C007 C00C O003 119.5(3)
C007 C00C C006 120.0(2)
C00H C00D C008 120.6(2)
H00D C00D C008 119.72(16)
H00D C00D C00H 119.72(16)
C00J C00E C008 120.6(2)
H00E C00E C008 119.72(15)
H00E C00E C00J 119.72(16)
C007 C00F N004 110.4(2)
H00F C00F N004 124.80(14)
H00F C00F C007 124.80(18)
C00I C00G C00A 119.3(3)
H00G C00G C00A 120.37(16)
H00G C00G C00I 120.37(17)
C00K C00H C00D 118.8(3)
H00H C00H C00D 120.59(16)
H00H C00H C00K 120.59(17)
C00G C00I C00B 120.6(3)
H00I C00I C00B 119.72(16)
H00I C00I C00G 119.72(17)
C00K C00J C00E 119.4(3)
H00J C00J C00E 120.32(16)
H00J C00J C00K 120.32(16)
C00H C00K Cl00 119.3(2)
C00J C00K Cl00 119.2(2)
C00J C00K C00H 121.5(3)

loop_
_geom_bond_atom_site_label_1
_geom_bond_atom_site_label_2
_geom_bond_distance
Cl00 C00K 1.739(3)
O002 C007 1.372(3)
O002 C009 1.353(3)
O003 C00C 1.230(3)
N004 C009 1.306(3)
N004 C00F 1.369(3)
C005 C006 1.393(3)
C005 C00A 1.385(3)
C005 H005 0.9300
C006 C00B 1.388(3)
C006 C00C 1.479(4)
C007 C00C 1.462(4)
C007 C00F 1.353(4)
C008 C009 1.454(4)
C008 C00D 1.395(4)
C008 C00E 1.387(4)
C00A C00G 1.381(4)
C00A H00A 0.9300
C00B C00I 1.378(4)
C00B H00B 0.9300
C00D C00H 1.377(4)
C00D H00D 0.9300
C00E C00J 1.376(3)
C00E H00E 0.9300
C00F H00F 0.9300
C00G C00I 1.378(4)
C00G H00G 0.9300
C00H C00K 1.385(4)
C00H H00H 0.9300
C00I H00I 0.9300
C00J C00K 1.371(4)
C00J H00J 0.9300
